data_7049844
loop_
_publ_author_name
'Blower, Philip J.'
'Levason, William'
'Luthra, Sajinder K.'
'McRobbie, Graeme'
'Monzittu, Francesco M.'
'Mules, Thomas O.'
'Reid, Gillian'
'Subhan, M. Nadeem'

_publ_section_title
;
 Exploring transition metal fluoride chelates - synthesis, properties and
 prospects towards potential PET probes.
;
_journal_issue 20
_journal_name_full 'Dalton transactions (Cambridge, England : 2003)'
_journal_page_first 6767
_journal_page_last 6776
_journal_paper_doi 10.1039/c8dt03696a
_journal_volume 48
_journal_year 2019
_chemical_formula_moiety 'C15 H25 F3 Fe N3, 2(H2 O)'
_chemical_formula_sum 'C15 H29 F3 Fe N3 O2'
_chemical_formula_weight 396.26
_space_group_crystal_system orthorhombic
_space_group_IT_number 19
_space_group_name_Hall 'P 2ac 2ab'
_space_group_name_H-M_alt 'P 21 21 21'
_symmetry_space_group_name_Hall 'P 2ac 2ab'
_symmetry_space_group_name_H-M 'P 21 21 21'
_atom_sites_solution_hydrogens mixed
_atom_sites_solution_primary dual
_audit_creation_date 2018-08-09
_audit_creation_method
;
Olex2 1.2
(compiled 2018.05.29 svn.r3508 for OlexSys, GUI svn.r5506)
;
_audit_update_record
;
2019-02-13 deposited with the CCDC.    2019-03-19 downloaded from the CCDC.
;
_cell_angle_alpha 90
_cell_angle_beta 90
_cell_angle_gamma 90
_cell_formula_units_Z 8
_cell_length_a 9.5216(3)
_cell_length_b 12.4903(4)
_cell_length_c 29.8518(9)
_cell_measurement_reflns_used 14028
_cell_measurement_temperature 100
_cell_measurement_theta_max 30.5120
_cell_measurement_theta_min 2.2010
_cell_volume 3550.20(19)
_computing_cell_refinement 'CrysAlisPro 1.171.39.46b (Rigaku OD, 2018)'
_computing_data_collection 'CrysAlisPro 1.171.39.46b (Rigaku OD, 2018)'
_computing_data_reduction 'CrysAlisPro 1.171.39.46b (Rigaku OD, 2018)'
_computing_molecular_graphics 'Olex2 (Dolomanov et al., 2009)'
_computing_publication_material 'Olex2 (Dolomanov et al., 2009)'
_computing_structure_refinement 'ShelXL (Sheldrick, 2015)'
_computing_structure_solution 'ShelXT (Sheldrick, 2015)'
_diffrn_ambient_temperature 100
_diffrn_detector CCD
_diffrn_detector_area_resol_mean 28.5714
_diffrn_detector_type 'Rigaku Saturn724+'
_diffrn_measured_fraction_theta_full 1.000
_diffrn_measured_fraction_theta_max 1.000
_diffrn_measurement_details
;
List of Runs (angles in degrees, time in seconds):

  # Type    Start    End  Width  t~exp~   \w     \q     \k     \f   Frames
#--------------------------------------------------------------------------
  1  \w    -84.00  61.00   0.50    5.00    --    5.00 -19.00  60.00  290
  2  \w    -96.00  24.00   0.50    5.00    --   -6.30 -57.00 -90.00  240
  3  \w    -96.00  28.00   0.50    5.00    --   -6.30 -70.00  60.00  248
  4  \w    -96.00  24.00   0.50    5.00    --   -6.30 -57.00-180.00  240
  5  \w    -84.00 -59.00   0.50    5.00    --    5.00 -38.00 -30.00   50
  6  \w    -37.00  83.00   0.50    5.00    --   -6.30  57.00-120.00  240
;
_diffrn_measurement_device 'four-circle diffractometer'
_diffrn_measurement_device_type 'Rigaku Saturn724+ (2x2 bin mode)'
_diffrn_measurement_method 'profile data from \w-scans'
_diffrn_measurement_specimen_support 'Mitegen 50um'
_diffrn_orient_matrix_type 'CrysAlisPro convention (1999,Acta A55,543-557)'
_diffrn_orient_matrix_UB_11 0.0737634000
_diffrn_orient_matrix_UB_12 -0.0060118000
_diffrn_orient_matrix_UB_13 0.0021905000
_diffrn_orient_matrix_UB_21 0.0101537000
_diffrn_orient_matrix_UB_22 0.0506749000
_diffrn_orient_matrix_UB_23 -0.0102407000
_diffrn_orient_matrix_UB_31 -0.0027735000
_diffrn_orient_matrix_UB_32 0.0249193000
_diffrn_orient_matrix_UB_33 0.0213186000
_diffrn_radiation_collimation 0.3
_diffrn_radiation_monochromator mirror
_diffrn_radiation_probe x-ray
_diffrn_radiation_type MoK\a
_diffrn_radiation_wavelength 0.71073
_diffrn_reflns_av_R_equivalents 0.0816
_diffrn_reflns_av_unetI/netI 0.0361
_diffrn_reflns_Laue_measured_fraction_full 1.000
_diffrn_reflns_Laue_measured_fraction_max 1.000
_diffrn_reflns_limit_h_max 11
_diffrn_reflns_limit_h_min -11
_diffrn_reflns_limit_k_max 15
_diffrn_reflns_limit_k_min -15
_diffrn_reflns_limit_l_max 36
_diffrn_reflns_limit_l_min -36
_diffrn_reflns_number 74969
_diffrn_reflns_point_group_measured_fraction_full 1.000
_diffrn_reflns_point_group_measured_fraction_max 1.000
_diffrn_reflns_theta_full 25.242
_diffrn_reflns_theta_max 25.997
_diffrn_reflns_theta_min 1.767
_diffrn_source 'Rotating-anode X-ray tube'
_diffrn_source_current 24.0
_diffrn_source_power 1.2
_diffrn_source_target Mo
_diffrn_source_type 'Rigaku (Mo) X-ray Source'
_diffrn_source_voltage 50.0
_exptl_absorpt_coefficient_mu 0.892
_exptl_absorpt_correction_T_max 1.00000
_exptl_absorpt_correction_T_min 0.63336
_exptl_absorpt_correction_type multi-scan
_exptl_absorpt_process_details
;
CrysAlisPro 1.171.39.46b (Rigaku Oxford Diffraction, 2018)
Empirical absorption correction using spherical harmonics,
 implemented in SCALE3 ABSPACK scaling algorithm.
;
_exptl_crystal_colour yellow
_exptl_crystal_colour_primary yellow
_exptl_crystal_density_diffrn 1.483
_exptl_crystal_description block
_exptl_crystal_F_000 1672
_exptl_crystal_size_max 0.025
_exptl_crystal_size_mid 0.02
_exptl_crystal_size_min 0.015
_refine_diff_density_max 0.239
_refine_diff_density_min -0.231
_refine_diff_density_rms 0.049
_refine_ls_abs_structure_details
;
 Flack x determined using 2621 quotients [(I+)-(I-)]/[(I+)+(I-)]
 (Parsons, Flack and Wagner, Acta Cryst. B69 (2013) 249-259).
;
_refine_ls_abs_structure_Flack -0.009(7)
_refine_ls_extinction_method none
_refine_ls_goodness_of_fit_ref 1.070
_refine_ls_hydrogen_treatment constr
_refine_ls_matrix_type full
_refine_ls_number_parameters 449
_refine_ls_number_reflns 6982
_refine_ls_number_restraints 0
_refine_ls_restrained_S_all 1.070
_refine_ls_R_factor_all 0.0340
_refine_ls_R_factor_gt 0.0298
_refine_ls_shift/su_max 0.000
_refine_ls_shift/su_mean 0.000
_refine_ls_structure_factor_coef Fsqd
_refine_ls_weighting_details 'w=1/[\s^2^(Fo^2^)+(0.0172P)^2^+1.5907P] where P=(Fo^2^+2Fc^2^)/3'
_refine_ls_weighting_scheme calc
_refine_ls_wR_factor_gt 0.0562
_refine_ls_wR_factor_ref 0.0573
_reflns_Friedel_coverage 0.773
_reflns_Friedel_fraction_full 1.000
_reflns_Friedel_fraction_max 1.000
_reflns_number_gt 6541
_reflns_number_total 6982
_reflns_threshold_expression 'I > 2\s(I)'
_cod_data_source_file c8dt03696a2.cif
_cod_data_source_block 2018fmm8148-39r
_cod_depositor_comments 'Adding full bibliography for 7049842--7049845.cif.'
_cod_database_code 7049844
_shelx_shelxl_version_number 2017/1
_chemical_oxdiff_formula C15H27F3N3FeO
_shelx_space_group_comment
;
The symmetry employed for this shelxl refinement is uniquely defined
by the following loop, which should always be used as a source of
symmetry information in preference to the above space-group names.
They are only intended as comments.
;
_shelx_estimated_absorpt_t_max 0.987
_shelx_estimated_absorpt_t_min 0.978
_reflns_odcompleteness_completeness 99.93
_reflns_odcompleteness_iscentric 1
_reflns_odcompleteness_theta 26.32
_olex2_refinement_description
;
1. Fixed Uiso
 At 1.2 times of:
  All C(H) groups, All C(H,H) groups
 At 1.5 times of:
  All C(H,H,H) groups, All O(H,H) groups
2.a Free rotating group:
 O4(H4C,H4D), O3(H3C,H3D), O1(H1C,H1D), O2(H2C,H2D)
2.b Secondary CH2 refined with riding coordinates:
 C6(H6A,H6B), C23(H23A,H23B), C18(H18A,H18B), C3(H3A,H3B), C8(H8A,H8B), C2(H2A,
 H2B), C20(H20A,H20B), C21(H21A,H21B), C5(H5A,H5B), C16(H16A,H16B), C4(H4A,H4B),
  C1(H1A,H1B), C19(H19A,H19B), C17(H17A,H17B)
2.c Aromatic/amide H refined with riding coordinates:
 C25(H25), C28(H28), C14(H14), C12(H12), C27(H27), C11(H11), C26(H26),
 C10(H10), C29(H29), C13(H13)
2.d Idealised Me refined as rotating group:
 C15(H15A,H15B,H15C), C7(H7A,H7B,H7C), C22(H22A,H22B,H22C), C30(H30A,H30B,H30C)
;
_olex2_exptl_crystal_mounting_method MiTeGen
_olex2_submission_special_instructions 'No special instructions were received'
_oxdiff_exptl_absorpt_empirical_details
;
Empirical correction (ABSPACK) includes:
- Absorption correction using spherical harmonics
- Frame scaling
;
_oxdiff_exptl_absorpt_empirical_full_max 1.715
_oxdiff_exptl_absorpt_empirical_full_min 0.719

loop_
_space_group_symop_operation_xyz
'x, y, z'
'-x+1/2, -y, z+1/2'
'-x, y+1/2, -z+1/2'
'x+1/2, -y+1/2, -z'

loop_
_atom_site_label
_atom_site_type_symbol
_atom_site_fract_x
_atom_site_fract_y
_atom_site_fract_z
_atom_site_U_iso_or_equiv
_atom_site_adp_type
_atom_site_occupancy
_atom_site_site_symmetry_order
_atom_site_calc_flag
_atom_site_refinement_flags_posn
Fe1 Fe 0.65535(4) 0.45367(3) 0.43117(2) 0.00977(10) Uani 1 1 d .
Fe2 Fe 0.40454(5) 0.46570(4) 0.18827(2) 0.01114(10) Uani 1 1 d .
F1 F 0.8266(2) 0.40800(14) 0.45669(6) 0.0151(4) Uani 1 1 d .
F2 F 0.6771(2) 0.39569(14) 0.37393(6) 0.0146(4) Uani 1 1 d .
F6 F 0.2807(2) 0.35545(15) 0.20285(6) 0.0200(4) Uani 1 1 d .
F5 F 0.4987(2) 0.40201(14) 0.13932(6) 0.0160(4) Uani 1 1 d .
F3 F 0.5445(2) 0.34568(15) 0.45695(6) 0.0182(4) Uani 1 1 d .
F4 F 0.5387(2) 0.43828(15) 0.23296(6) 0.0197(4) Uani 1 1 d .
O4 O 0.5192(3) 0.37576(18) 0.04949(8) 0.0211(5) Uani 1 1 d .
H4C H 0.517459 0.393695 0.076986 0.032 Uiso 1 1 d G
H4D H 0.478449 0.426929 0.035977 0.032 Uiso 1 1 d G
O3 O 0.7681(3) 0.4294(2) 0.28538(8) 0.0278(6) Uani 1 1 d .
H3C H 0.692315 0.430760 0.270300 0.042 Uiso 1 1 d G
H3D H 0.741820 0.416334 0.312010 0.042 Uiso 1 1 d G
O1 O 1.0875(3) 0.4613(2) 0.49402(9) 0.0321(6) Uani 1 1 d .
H1C H 1.014043 0.436113 0.481778 0.048 Uiso 1 1 d G
H1D H 1.139955 0.407074 0.498135 0.048 Uiso 1 1 d G
N4 N 0.3006(3) 0.5802(2) 0.23430(8) 0.0137(6) Uani 1 1 d .
O2 O 0.3022(3) 0.3052(2) 0.50396(9) 0.0274(6) Uani 1 1 d .
H2C H 0.377308 0.308374 0.488678 0.041 Uiso 1 1 d G
H2D H 0.303003 0.243050 0.515529 0.041 Uiso 1 1 d G
N1 N 0.6113(3) 0.5573(2) 0.48933(8) 0.0114(5) Uani 1 1 d .
N2 N 0.7561(3) 0.6068(2) 0.40939(8) 0.0105(5) Uani 1 1 d .
N3 N 0.4699(3) 0.5409(2) 0.40699(8) 0.0123(5) Uani 1 1 d .
N6 N 0.2473(3) 0.5379(2) 0.14295(8) 0.0120(5) Uani 1 1 d .
N5 N 0.5111(3) 0.6206(2) 0.17057(8) 0.0107(5) Uani 1 1 d .
C6 C 0.4563(3) 0.5696(3) 0.48879(10) 0.0133(7) Uani 1 1 d .
H6A H 0.427763 0.622227 0.511845 0.016 Uiso 1 1 calc R
H6B H 0.411708 0.500141 0.496155 0.016 Uiso 1 1 calc R
C23 C 0.6640(4) 0.5967(2) 0.17334(10) 0.0134(7) Uani 1 1 d .
H23A H 0.681971 0.530186 0.156212 0.016 Uiso 1 1 calc R
H23B H 0.687120 0.581586 0.205058 0.016 Uiso 1 1 calc R
C18 C 0.4634(3) 0.6415(3) 0.12388(10) 0.0125(7) Uani 1 1 d .
H18A H 0.504535 0.587412 0.103505 0.015 Uiso 1 1 calc R
H18B H 0.496354 0.713014 0.114201 0.015 Uiso 1 1 calc R
C9 C 0.9723(3) 0.6695(2) 0.36459(10) 0.0117(6) Uani 1 1 d .
C25 C 0.8348(3) 0.7496(2) 0.18621(11) 0.0146(6) Uani 1 1 d .
H25 H 0.809532 0.750191 0.216995 0.018 Uiso 1 1 calc R
C28 C 0.9058(4) 0.7516(3) 0.09613(11) 0.0178(7) Uani 1 1 d .
H28 H 0.928830 0.753318 0.065178 0.021 Uiso 1 1 calc R
C14 C 0.9574(4) 0.7095(3) 0.32137(10) 0.0151(7) Uani 1 1 d .
H14 H 0.882890 0.684636 0.302939 0.018 Uiso 1 1 calc R
C15 C 0.3653(3) 0.4639(3) 0.38965(10) 0.0172(7) Uani 1 1 d .
H15A H 0.408730 0.419249 0.366485 0.026 Uiso 1 1 calc GR
H15B H 0.285774 0.503072 0.376772 0.026 Uiso 1 1 calc GR
H15C H 0.332080 0.418387 0.414193 0.026 Uiso 1 1 calc GR
C12 C 1.1595(4) 0.8220(3) 0.33092(11) 0.0189(7) Uani 1 1 d .
H12 H 1.224321 0.872633 0.319225 0.023 Uiso 1 1 calc R
C27 C 0.9783(4) 0.8153(3) 0.12609(12) 0.0180(7) Uani 1 1 d .
H27 H 1.053923 0.858514 0.115880 0.022 Uiso 1 1 calc R
C3 C 0.6518(4) 0.6747(2) 0.38494(10) 0.0127(6) Uani 1 1 d .
H3A H 0.697424 0.707760 0.358559 0.015 Uiso 1 1 calc R
H3B H 0.619032 0.732950 0.404863 0.015 Uiso 1 1 calc R
C24 C 0.7646(3) 0.6817(2) 0.15660(10) 0.0124(6) Uani 1 1 d .
C8 C 0.8799(3) 0.5792(2) 0.38072(10) 0.0115(7) Uani 1 1 d .
H8A H 0.844687 0.540483 0.354053 0.014 Uiso 1 1 calc R
H8B H 0.939568 0.528621 0.397730 0.014 Uiso 1 1 calc R
C11 C 1.1748(4) 0.7846(3) 0.37434(11) 0.0188(7) Uani 1 1 d .
H11 H 1.248728 0.810634 0.392717 0.023 Uiso 1 1 calc R
C26 C 0.9412(3) 0.8163(3) 0.17105(11) 0.0161(7) Uani 1 1 d .
H26 H 0.988509 0.862428 0.191362 0.019 Uiso 1 1 calc R
C10 C 1.0812(4) 0.7085(3) 0.39094(11) 0.0163(7) Uani 1 1 d .
H10 H 1.092085 0.682846 0.420702 0.020 Uiso 1 1 calc R
C2 C 0.8029(3) 0.6573(3) 0.45176(10) 0.0130(7) Uani 1 1 d .
H2A H 0.837445 0.730566 0.445495 0.016 Uiso 1 1 calc R
H2B H 0.881507 0.615488 0.464566 0.016 Uiso 1 1 calc R
C20 C 0.1278(3) 0.5625(3) 0.17300(10) 0.0142(7) Uani 1 1 d .
H20A H 0.085236 0.494705 0.183554 0.017 Uiso 1 1 calc R
H20B H 0.055406 0.602480 0.156093 0.017 Uiso 1 1 calc R
C21 C 0.1739(3) 0.6281(3) 0.21298(10) 0.0146(7) Uani 1 1 d .
H21A H 0.195365 0.702060 0.203241 0.018 Uiso 1 1 calc R
H21B H 0.096650 0.631400 0.235120 0.018 Uiso 1 1 calc R
C7 C 0.6542(4) 0.5011(3) 0.53076(10) 0.0166(7) Uani 1 1 d .
H7A H 0.612760 0.429297 0.531170 0.025 Uiso 1 1 calc GR
H7B H 0.621502 0.541505 0.556899 0.025 Uiso 1 1 calc GR
H7C H 0.756820 0.495286 0.531658 0.025 Uiso 1 1 calc GR
C29 C 0.7996(3) 0.6855(3) 0.11128(11) 0.0158(7) Uani 1 1 d .
H29 H 0.749704 0.642077 0.090547 0.019 Uiso 1 1 calc R
C13 C 1.0509(4) 0.7860(3) 0.30485(11) 0.0176(7) Uani 1 1 d .
H13 H 1.039145 0.813205 0.275367 0.021 Uiso 1 1 calc R
C5 C 0.4062(4) 0.6068(3) 0.44321(10) 0.0146(7) Uani 1 1 d .
H5A H 0.302560 0.601284 0.441676 0.018 Uiso 1 1 calc R
H5B H 0.432140 0.682890 0.438872 0.018 Uiso 1 1 calc R
C16 C 0.4088(4) 0.6624(3) 0.24472(10) 0.0160(7) Uani 1 1 d .
H16A H 0.484623 0.629650 0.262805 0.019 Uiso 1 1 calc R
H16B H 0.365940 0.720627 0.262591 0.019 Uiso 1 1 calc R
C22 C 0.2606(4) 0.5225(3) 0.27570(10) 0.0211(8) Uani 1 1 d .
H22A H 0.188870 0.468772 0.268648 0.032 Uiso 1 1 calc GR
H22B H 0.222931 0.573491 0.297563 0.032 Uiso 1 1 calc GR
H22C H 0.343430 0.486967 0.288285 0.032 Uiso 1 1 calc GR
C4 C 0.5265(3) 0.6085(3) 0.36967(10) 0.0138(7) Uani 1 1 d .
H4A H 0.451663 0.656971 0.358721 0.017 Uiso 1 1 calc R
H4B H 0.555197 0.561793 0.344500 0.017 Uiso 1 1 calc R
C30 C 0.1996(3) 0.4599(3) 0.10901(10) 0.0173(7) Uani 1 1 d .
H30A H 0.276010 0.445812 0.087830 0.026 Uiso 1 1 calc GR
H30B H 0.118656 0.489211 0.092847 0.026 Uiso 1 1 calc GR
H30C H 0.172497 0.393059 0.123839 0.026 Uiso 1 1 calc GR
C1 C 0.6837(3) 0.6628(2) 0.48557(10) 0.0133(7) Uani 1 1 d .
H1A H 0.721596 0.683681 0.515202 0.016 Uiso 1 1 calc R
H1B H 0.615356 0.718123 0.476142 0.016 Uiso 1 1 calc R
C19 C 0.3038(3) 0.6369(2) 0.12102(10) 0.0131(7) Uani 1 1 d .
H19A H 0.263484 0.700802 0.135804 0.016 Uiso 1 1 calc R
H19B H 0.274847 0.637966 0.089175 0.016 Uiso 1 1 calc R
C17 C 0.4705(3) 0.7086(2) 0.20188(10) 0.0132(7) Uani 1 1 d .
H17A H 0.400447 0.755626 0.187274 0.016 Uiso 1 1 calc R
H17B H 0.554126 0.752348 0.209169 0.016 Uiso 1 1 calc R

loop_
_atom_site_aniso_label
_atom_site_aniso_U_11
_atom_site_aniso_U_22
_atom_site_aniso_U_33
_atom_site_aniso_U_23
_atom_site_aniso_U_13
_atom_site_aniso_U_12
Fe1 0.0102(2) 0.0079(2) 0.0112(2) 0.00038(18) 0.00009(17) 0.00029(19)
Fe2 0.0101(2) 0.0095(2) 0.0139(2) 0.00193(19) -0.00127(17) 0.0002(2)
F1 0.0135(10) 0.0158(9) 0.0162(9) 0.0021(7) 0.0000(8) 0.0034(8)
F2 0.0186(11) 0.0118(9) 0.0135(9) -0.0029(7) 0.0011(8) -0.0010(8)
F6 0.0136(10) 0.0190(10) 0.0274(10) -0.0025(8) 0.0015(8) -0.0058(8)
F5 0.0151(10) 0.0145(9) 0.0183(9) -0.0033(8) 0.0010(8) 0.0014(8)
F3 0.0163(10) 0.0161(10) 0.0221(10) 0.0009(8) 0.0021(8) -0.0019(8)
F4 0.0175(10) 0.0197(11) 0.0219(10) 0.0066(8) -0.0041(8) 0.0021(8)
O4 0.0268(14) 0.0159(12) 0.0206(12) -0.0007(10) 0.0057(11) 0.0027(11)
O3 0.0167(13) 0.0479(17) 0.0189(12) 0.0024(12) -0.0031(10) -0.0035(12)
O1 0.0247(14) 0.0297(14) 0.0418(15) -0.0141(13) -0.0092(12) 0.0047(14)
N4 0.0131(15) 0.0175(14) 0.0106(12) 0.0031(11) 0.0007(11) -0.0013(11)
O2 0.0254(16) 0.0231(14) 0.0338(15) 0.0100(12) 0.0072(12) 0.0016(12)
N1 0.0118(13) 0.0109(13) 0.0114(12) 0.0017(10) -0.0008(10) -0.0004(11)
N2 0.0110(14) 0.0098(13) 0.0105(12) 0.0001(10) 0.0015(10) 0.0020(11)
N3 0.0108(13) 0.0137(13) 0.0123(12) -0.0001(12) -0.0002(10) -0.0005(12)
N6 0.0099(13) 0.0120(13) 0.0142(12) 0.0015(11) 0.0003(10) 0.0017(12)
N5 0.0088(14) 0.0114(13) 0.0120(13) -0.0011(10) 0.0015(10) 0.0004(11)
C6 0.0101(15) 0.0150(17) 0.0148(15) -0.0024(13) 0.0047(12) 0.0009(13)
C23 0.0115(16) 0.0124(15) 0.0164(15) 0.0011(12) -0.0012(13) 0.0004(14)
C18 0.0146(17) 0.0112(16) 0.0115(15) 0.0029(12) -0.0007(13) 0.0006(13)
C9 0.0106(16) 0.0093(15) 0.0152(16) -0.0018(12) 0.0036(13) 0.0003(13)
C25 0.0103(16) 0.0182(16) 0.0154(15) -0.0027(13) 0.0013(14) 0.0026(14)
C28 0.0166(17) 0.0176(17) 0.0192(16) 0.0040(13) 0.0043(15) 0.0020(16)
C14 0.0145(17) 0.0150(16) 0.0158(16) -0.0018(13) 0.0026(13) -0.0003(13)
C15 0.0137(17) 0.0191(16) 0.0187(15) 0.0018(14) -0.0036(12) -0.0064(15)
C12 0.0203(18) 0.0119(16) 0.0245(17) -0.0034(13) 0.0094(16) -0.0023(15)
C27 0.0130(18) 0.0108(16) 0.0302(19) 0.0016(14) 0.0044(15) -0.0016(14)
C3 0.0144(16) 0.0110(15) 0.0127(15) 0.0034(12) 0.0020(14) 0.0028(14)
C24 0.0071(16) 0.0110(15) 0.0191(16) 0.0003(13) 0.0014(13) 0.0016(13)
C8 0.0087(17) 0.0104(14) 0.0156(15) 0.0001(12) 0.0031(12) 0.0004(12)
C11 0.0133(18) 0.0167(17) 0.0264(18) -0.0056(14) -0.0003(14) -0.0026(14)
C26 0.0104(17) 0.0134(16) 0.0245(17) -0.0049(13) -0.0012(13) 0.0011(13)
C10 0.0141(18) 0.0190(17) 0.0158(16) 0.0027(13) 0.0014(14) 0.0025(15)
C2 0.0132(17) 0.0122(15) 0.0137(15) -0.0009(13) -0.0014(13) -0.0042(13)
C20 0.0070(17) 0.0151(17) 0.0205(16) 0.0022(12) 0.0010(12) 0.0003(13)
C21 0.0119(17) 0.0148(15) 0.0171(16) 0.0006(13) 0.0016(13) 0.0012(14)
C7 0.0186(17) 0.0201(16) 0.0112(15) 0.0031(12) -0.0016(14) -0.0006(14)
C29 0.0131(17) 0.0174(17) 0.0168(16) -0.0028(13) 0.0025(13) 0.0021(14)
C13 0.022(2) 0.0141(16) 0.0167(17) 0.0024(13) 0.0056(14) 0.0006(14)
C5 0.0115(16) 0.0153(16) 0.0171(16) -0.0007(12) 0.0011(13) 0.0040(14)
C16 0.0134(17) 0.0192(17) 0.0155(16) -0.0023(13) -0.0017(14) -0.0012(15)
C22 0.0224(19) 0.026(2) 0.0151(16) 0.0055(14) 0.0051(14) 0.0000(16)
C4 0.0138(17) 0.0170(17) 0.0104(15) 0.0049(13) -0.0004(13) 0.0005(14)
C30 0.0134(16) 0.0183(16) 0.0203(15) -0.0060(15) -0.0053(12) 0.0004(15)
C1 0.0142(18) 0.0108(15) 0.0150(15) -0.0008(13) -0.0014(13) -0.0025(13)
C19 0.0136(17) 0.0130(16) 0.0128(15) 0.0036(12) -0.0006(13) 0.0000(13)
C17 0.0128(17) 0.0101(15) 0.0166(16) -0.0016(12) -0.0010(13) -0.0003(13)

loop_
_atom_type_symbol
_atom_type_description
_atom_type_scat_dispersion_real
_atom_type_scat_dispersion_imag
_atom_type_scat_source
C C 0.0033 0.0016 'International Tables Vol C Tables 4.2.6.8 and 6.1.1.4'
H H 0.0000 0.0000 'International Tables Vol C Tables 4.2.6.8 and 6.1.1.4'
F F 0.0171 0.0103 'International Tables Vol C Tables 4.2.6.8 and 6.1.1.4'
Fe Fe 0.3463 0.8444 'International Tables Vol C Tables 4.2.6.8 and 6.1.1.4'
N N 0.0061 0.0033 'International Tables Vol C Tables 4.2.6.8 and 6.1.1.4'
O O 0.0106 0.0060 'International Tables Vol C Tables 4.2.6.8 and 6.1.1.4'

loop_
_geom_angle_atom_site_label_1
_geom_angle_atom_site_label_2
_geom_angle_atom_site_label_3
_geom_angle
F1 Fe1 N1 91.36(9)
F1 Fe1 N2 90.30(9)
F1 Fe1 N3 167.58(9)
F2 Fe1 F1 99.00(8)
F2 Fe1 F3 99.13(8)
F2 Fe1 N1 165.67(8)
F2 Fe1 N2 91.04(8)
F2 Fe1 N3 88.90(9)
F3 Fe1 F1 95.91(8)
F3 Fe1 N1 89.55(9)
F3 Fe1 N2 167.08(9)
F3 Fe1 N3 92.25(9)
N1 Fe1 N2 78.96(9)
N3 Fe1 N1 79.32(9)
N3 Fe1 N2 79.92(10)
F6 Fe2 F5 99.77(8)
F6 Fe2 F4 97.47(8)
F6 Fe2 N4 92.83(9)
F6 Fe2 N6 90.90(9)
F6 Fe2 N5 167.45(9)
F5 Fe2 N4 164.29(9)
F5 Fe2 N6 91.14(8)
F5 Fe2 N5 88.07(9)
F4 Fe2 F5 98.61(8)
F4 Fe2 N4 88.92(9)
F4 Fe2 N6 165.85(9)
F4 Fe2 N5 90.96(9)
N4 Fe2 N5 77.99(9)
N6 Fe2 N4 79.25(9)
N6 Fe2 N5 79.08(10)
H4C O4 H4D 104.5
H3C O3 H3D 104.5
H1C O1 H1D 104.5
C21 N4 Fe2 110.84(18)
C16 N4 Fe2 105.40(19)
C16 N4 C21 111.9(2)
C22 N4 Fe2 108.5(2)
C22 N4 C21 110.1(3)
C22 N4 C16 109.9(2)
H2C O2 H2D 104.6
C6 N1 Fe1 103.95(18)
C6 N1 C1 111.6(2)
C7 N1 Fe1 109.08(18)
C7 N1 C6 109.4(2)
C7 N1 C1 110.8(2)
C1 N1 Fe1 111.80(18)
C3 N2 Fe1 109.96(19)
C3 N2 C8 112.0(2)
C8 N2 Fe1 107.88(18)
C2 N2 Fe1 104.17(17)
C2 N2 C3 112.0(2)
C2 N2 C8 110.5(2)
C15 N3 Fe1 109.5(2)
C15 N3 C5 109.9(2)
C15 N3 C4 110.4(2)
C5 N3 Fe1 111.31(18)
C5 N3 C4 112.0(3)
C4 N3 Fe1 103.59(18)
C20 N6 Fe2 103.54(17)
C20 N6 C19 111.7(2)
C30 N6 Fe2 111.02(19)
C30 N6 C20 108.4(2)
C30 N6 C19 110.8(2)
C19 N6 Fe2 111.13(18)
C23 N5 Fe2 104.81(18)
C23 N5 C18 112.7(2)
C23 N5 C17 111.5(2)
C18 N5 Fe2 103.48(18)
C18 N5 C17 112.2(2)
C17 N5 Fe2 111.68(18)
N1 C6 H6A 109.5
N1 C6 H6B 109.5
N1 C6 C5 110.8(2)
H6A C6 H6B 108.1
C5 C6 H6A 109.5
C5 C6 H6B 109.5
N5 C23 H23A 108.0
N5 C23 H23B 108.0
N5 C23 C24 117.3(3)
H23A C23 H23B 107.2
C24 C23 H23A 108.0
C24 C23 H23B 108.0
N5 C18 H18A 109.5
N5 C18 H18B 109.5
N5 C18 C19 110.5(3)
H18A C18 H18B 108.1
C19 C18 H18A 109.5
C19 C18 H18B 109.5
C14 C9 C8 120.3(3)
C10 C9 C14 118.4(3)
C10 C9 C8 121.1(3)
C24 C25 H25 119.7
C26 C25 H25 119.7
C26 C25 C24 120.5(3)
C27 C28 H28 120.1
C29 C28 H28 120.1
C29 C28 C27 119.9(3)
C9 C14 H14 119.7
C9 C14 C13 120.6(3)
C13 C14 H14 119.7
N3 C15 H15A 109.5
N3 C15 H15B 109.5
N3 C15 H15C 109.5
H15A C15 H15B 109.5
H15A C15 H15C 109.5
H15B C15 H15C 109.5
C11 C12 H12 120.0
C13 C12 H12 120.0
C13 C12 C11 120.0(3)
C28 C27 H27 119.9
C28 C27 C26 120.2(3)
C26 C27 H27 119.9
N2 C3 H3A 109.4
N2 C3 H3B 109.4
N2 C3 C4 111.1(2)
H3A C3 H3B 108.0
C4 C3 H3A 109.4
C4 C3 H3B 109.4
C25 C24 C23 121.3(3)
C29 C24 C23 119.7(3)
C29 C24 C25 118.7(3)
N2 C8 C9 118.0(2)
N2 C8 H8A 107.8
N2 C8 H8B 107.8
C9 C8 H8A 107.8
C9 C8 H8B 107.8
H8A C8 H8B 107.1
C12 C11 H11 120.1
C12 C11 C10 119.7(3)
C10 C11 H11 120.1
C25 C26 C27 119.7(3)
C25 C26 H26 120.1
C27 C26 H26 120.1
C9 C10 C11 121.0(3)
C9 C10 H10 119.5
C11 C10 H10 119.5
N2 C2 H2A 109.4
N2 C2 H2B 109.4
N2 C2 C1 111.2(3)
H2A C2 H2B 108.0
C1 C2 H2A 109.4
C1 C2 H2B 109.4
N6 C20 H20A 109.3
N6 C20 H20B 109.3
N6 C20 C21 111.5(2)
H20A C20 H20B 108.0
C21 C20 H20A 109.3
C21 C20 H20B 109.3
N4 C21 C20 110.8(3)
N4 C21 H21A 109.5
N4 C21 H21B 109.5
C20 C21 H21A 109.5
C20 C21 H21B 109.5
H21A C21 H21B 108.1
N1 C7 H7A 109.5
N1 C7 H7B 109.5
N1 C7 H7C 109.5
H7A C7 H7B 109.5
H7A C7 H7C 109.5
H7B C7 H7C 109.5
C28 C29 C24 120.8(3)
C28 C29 H29 119.6
C24 C29 H29 119.6
C14 C13 H13 119.8
C12 C13 C14 120.4(3)
C12 C13 H13 119.8
N3 C5 C6 110.7(2)
N3 C5 H5A 109.5
N3 C5 H5B 109.5
C6 C5 H5A 109.5
C6 C5 H5B 109.5
H5A C5 H5B 108.1
N4 C16 H16A 109.5
N4 C16 H16B 109.5
N4 C16 C17 110.7(2)
H16A C16 H16B 108.1
C17 C16 H16A 109.5
C17 C16 H16B 109.5
N4 C22 H22A 109.5
N4 C22 H22B 109.5
N4 C22 H22C 109.5
H22A C22 H22B 109.5
H22A C22 H22C 109.5
H22B C22 H22C 109.5
N3 C4 C3 111.4(2)
N3 C4 H4A 109.3
N3 C4 H4B 109.3
C3 C4 H4A 109.3
C3 C4 H4B 109.3
H4A C4 H4B 108.0
N6 C30 H30A 109.5
N6 C30 H30B 109.5
N6 C30 H30C 109.5
H30A C30 H30B 109.5
H30A C30 H30C 109.5
H30B C30 H30C 109.5
N1 C1 C2 110.8(2)
N1 C1 H1A 109.5
N1 C1 H1B 109.5
C2 C1 H1A 109.5
C2 C1 H1B 109.5
H1A C1 H1B 108.1
N6 C19 C18 111.4(3)
N6 C19 H19A 109.3
N6 C19 H19B 109.3
C18 C19 H19A 109.3
C18 C19 H19B 109.3
H19A C19 H19B 108.0
N5 C17 C16 110.3(3)
N5 C17 H17A 109.6
N5 C17 H17B 109.6
C16 C17 H17A 109.6
C16 C17 H17B 109.6
H17A C17 H17B 108.1

loop_
_geom_bond_atom_site_label_1
_geom_bond_atom_site_label_2
_geom_bond_distance
Fe1 F1 1.8878(19)
Fe1 F2 1.8673(17)
Fe1 F3 1.8778(19)
Fe1 N1 2.206(2)
Fe1 N2 2.237(3)
Fe1 N3 2.197(3)
Fe2 F6 1.8646(19)
Fe2 F5 1.8901(18)
Fe2 F4 1.8784(18)
Fe2 N4 2.217(3)
Fe2 N6 2.211(2)
Fe2 N5 2.248(3)
O4 H4C 0.8511
O4 H4D 0.8497
O3 H3C 0.8503
O3 H3D 0.8490
O1 H1C 0.8493
O1 H1D 0.8505
N4 C21 1.489(4)
N4 C16 1.488(4)
N4 C22 1.481(4)
O2 H2C 0.8495
O2 H2D 0.8501
N1 C6 1.484(4)
N1 C7 1.480(4)
N1 C1 1.492(4)
N2 C3 1.496(4)
N2 C8 1.497(4)
N2 C2 1.482(4)
N3 C15 1.478(4)
N3 C5 1.488(4)
N3 C4 1.498(4)
N6 C20 1.480(4)
N6 C30 1.477(4)
N6 C19 1.498(4)
N5 C23 1.489(4)
N5 C18 1.489(4)
N5 C17 1.494(4)
C6 H6A 0.9900
C6 H6B 0.9900
C6 C5 1.515(4)
C23 H23A 0.9900
C23 H23B 0.9900
C23 C24 1.515(4)
C18 H18A 0.9900
C18 H18B 0.9900
C18 C19 1.523(5)
C9 C14 1.391(4)
C9 C8 1.509(4)
C9 C10 1.390(5)
C25 H25 0.9500
C25 C24 1.396(4)
C25 C26 1.387(5)
C28 H28 0.9500
C28 C27 1.382(5)
C28 C29 1.382(5)
C14 H14 0.9500
C14 C13 1.396(5)
C15 H15A 0.9800
C15 H15B 0.9800
C15 H15C 0.9800
C12 H12 0.9500
C12 C11 1.386(5)
C12 C13 1.370(5)
C27 H27 0.9500
C27 C26 1.388(5)
C3 H3A 0.9900
C3 H3B 0.9900
C3 C4 1.521(5)
C24 C29 1.394(4)
C8 H8A 0.9900
C8 H8B 0.9900
C11 H11 0.9500
C11 C10 1.394(5)
C26 H26 0.9500
C10 H10 0.9500
C2 H2A 0.9900
C2 H2B 0.9900
C2 C1 1.520(4)
C20 H20A 0.9900
C20 H20B 0.9900
C20 C21 1.513(4)
C21 H21A 0.9900
C21 H21B 0.9900
C7 H7A 0.9800
C7 H7B 0.9800
C7 H7C 0.9800
C29 H29 0.9500
C13 H13 0.9500
C5 H5A 0.9900
C5 H5B 0.9900
C16 H16A 0.9900
C16 H16B 0.9900
C16 C17 1.521(4)
C22 H22A 0.9800
C22 H22B 0.9800
C22 H22C 0.9800
C4 H4A 0.9900
C4 H4B 0.9900
C30 H30A 0.9800
C30 H30B 0.9800
C30 H30C 0.9800
C1 H1A 0.9900
C1 H1B 0.9900
C19 H19A 0.9900
C19 H19B 0.9900
C17 H17A 0.9900
C17 H17B 0.9900
